data_4112349
loop_
_publ_author_name
'Jun Harada'
'Keiichiro Ogawa'

_publ_section_title
;
 X-ray Diffraction Analysis of Nonequilibrium States in Crystals:
 Observation of an Unstable Conformer in Flash-Cooled Crystals
;
_journal_name_full 'Journal of the American Chemical Society'
_journal_page_first 3539
_journal_page_last 3544
_journal_paper_doi 10.1021/ja038203l
_journal_volume 126
_journal_year 2004
_chemical_formula_sum 'C12 H10 N2'
_chemical_formula_weight 182.22
_chemical_melting_point 341
_chemical_name_common azobenzene
_chemical_name_systematic
; 
(E)-1,2-diphenyldiazene 
;
_space_group_IT_number 14
_symmetry_cell_setting monoclinic
_symmetry_space_group_name_Hall '-P 2yab'
_symmetry_space_group_name_H-M 'P 1 21/a 1'
_atom_sites_solution_hydrogens geom
_atom_sites_solution_primary direct
_audit_creation_method SHELXL-97
_cell_angle_alpha 90.00
_cell_angle_beta 112.4640(10)
_cell_angle_gamma 90.00
_cell_formula_units_Z 4
_cell_length_a 12.0291(7)
_cell_length_b 5.6930(3)
_cell_length_c 14.9738(9)
_cell_measurement_reflns_used 4317
_cell_measurement_temperature 90
_cell_measurement_theta_max 27.5
_cell_measurement_theta_min 2.8
_cell_volume 947.62(9)
_computing_cell_refinement 'SAINT (Bruker, 1998)'
_computing_data_collection 'SMART (Bruker, 1998)'
_computing_data_reduction SAINT
_computing_molecular_graphics 'SHELXTL (Sheldrick, 1997)'
_computing_publication_material SHELXTL
_computing_structure_refinement 'SHELXL-97 (Sheldrick, 1997)'
_computing_structure_solution 'SHELXS-97 (Sheldrick, 1990)'
_diffrn_ambient_temperature 90
_diffrn_detector_area_resol_mean 8.192
_diffrn_measured_fraction_theta_full 0.999
_diffrn_measured_fraction_theta_max 0.999
_diffrn_measurement_device_type 'Bruker SMART 1000 CCD diffractometer'
_diffrn_measurement_method \w_scan
_diffrn_radiation_monochromator graphite
_diffrn_radiation_source 'fine-focus sealed tube'
_diffrn_radiation_type MoK\a
_diffrn_radiation_wavelength 0.71073
_diffrn_reflns_av_R_equivalents 0.0112
_diffrn_reflns_av_sigmaI/netI 0.0072
_diffrn_reflns_limit_h_max 15
_diffrn_reflns_limit_h_min -15
_diffrn_reflns_limit_k_max 7
_diffrn_reflns_limit_k_min -7
_diffrn_reflns_limit_l_max 19
_diffrn_reflns_limit_l_min -19
_diffrn_reflns_number 11723
_diffrn_reflns_theta_full 27.51
_diffrn_reflns_theta_max 27.51
_diffrn_reflns_theta_min 2.94
_exptl_absorpt_coefficient_mu 0.077
_exptl_absorpt_correction_T_max 0.988586
_exptl_absorpt_correction_T_min 0.894439
_exptl_absorpt_correction_type multi-scan
_exptl_absorpt_process_details 'SADABS (Sheldrick, 1996)'
_exptl_crystal_colour red
_exptl_crystal_density_diffrn 1.277
_exptl_crystal_description block
_exptl_crystal_F_000 384
_exptl_crystal_size_max 0.40
_exptl_crystal_size_mid 0.40
_exptl_crystal_size_min 0.30
_refine_diff_density_max 0.309
_refine_diff_density_min -0.165
_refine_diff_density_rms 0.037
_refine_ls_extinction_coef 0.046(4)
_refine_ls_extinction_expression Fc^*^=kFc[1+0.001xFc^2^\l^3^/sin(2\q)]^-1/4^
_refine_ls_extinction_method SHELXL
_refine_ls_goodness_of_fit_ref 1.073
_refine_ls_hydrogen_treatment refall
_refine_ls_matrix_type full
_refine_ls_number_parameters 168
_refine_ls_number_reflns 2186
_refine_ls_number_restraints 0
_refine_ls_restrained_S_all 1.073
_refine_ls_R_factor_all 0.0349
_refine_ls_R_factor_gt 0.0328
_refine_ls_shift/su_max 0.000
_refine_ls_shift/su_mean 0.000
_refine_ls_structure_factor_coef Fsqd
_refine_ls_weighting_details 'calc w=1/[\s^2^(Fo^2^)+(0.0420P)^2^+0.3530P] where P=(Fo^2^+2Fc^2^)/3'
_refine_ls_weighting_scheme calc
_refine_ls_wR_factor_gt 0.0871
_refine_ls_wR_factor_ref 0.0888
_reflns_number_gt 2024
_reflns_number_total 2186
_reflns_threshold_expression >2sigma(I)
_cod_data_source_file ja038203lsi20030829_041528.cif
_cod_data_source_block azo90k1
_cod_database_code 4112349

loop_
_symmetry_equiv_pos_as_xyz
'x, y, z'
'-x+1/2, y+1/2, -z'
'-x, -y, -z'
'x-1/2, -y-1/2, z'

loop_
_atom_site_label
_atom_site_type_symbol
_atom_site_fract_x
_atom_site_fract_y
_atom_site_fract_z
_atom_site_U_iso_or_equiv
_atom_site_adp_type
_atom_site_occupancy
_atom_site_symmetry_multiplicity
_atom_site_calc_flag
N11 N 0.00522(7) 0.39431(14) 0.49025(6) 0.01519(18) Uani 1 1 d
C11 C 0.07580(8) 0.36148(16) 0.43303(6) 0.0142(2) Uani 1 1 d
C12 C 0.06198(8) 0.14622(16) 0.38580(7) 0.0166(2) Uani 1 1 d
C13 C 0.12655(9) 0.10027(17) 0.32796(7) 0.0184(2) Uani 1 1 d
C14 C 0.20814(8) 0.26459(18) 0.32060(7) 0.0183(2) Uani 1 1 d
C15 C 0.22440(8) 0.47683(17) 0.37066(7) 0.0173(2) Uani 1 1 d
C16 C 0.15792(8) 0.52729(16) 0.42645(6) 0.0151(2) Uani 1 1 d
H12 H 0.0061(11) 0.030(2) 0.3937(9) 0.023(3) Uiso 1 1 d
H13 H 0.1152(11) -0.048(2) 0.2937(9) 0.020(3) Uiso 1 1 d
H14 H 0.2558(11) 0.233(2) 0.2815(9) 0.019(3) Uiso 1 1 d
H15 H 0.2843(11) 0.593(2) 0.3673(9) 0.022(3) Uiso 1 1 d
H16 H 0.1678(10) 0.673(2) 0.4608(8) 0.016(3) Uiso 1 1 d
N21 N 0.52350(7) 0.57422(15) 0.03249(6) 0.01881(19) Uani 1 1 d
C21 C 0.65079(8) 0.54884(17) 0.08128(6) 0.0168(2) Uani 1 1 d
C22 C 0.70781(9) 0.73265(18) 0.14317(7) 0.0194(2) Uani 1 1 d
C23 C 0.83172(9) 0.72653(19) 0.19382(7) 0.0213(2) Uani 1 1 d
C24 C 0.89786(9) 0.53617(19) 0.18356(7) 0.0208(2) Uani 1 1 d
C25 C 0.84045(9) 0.35184(18) 0.12213(7) 0.0204(2) Uani 1 1 d
C26 C 0.71689(9) 0.35698(18) 0.07016(7) 0.0184(2) Uani 1 1 d
H22 H 0.6587(12) 0.865(2) 0.1494(9) 0.025(3) Uiso 1 1 d
H23 H 0.8710(12) 0.855(2) 0.2362(10) 0.027(3) Uiso 1 1 d
H24 H 0.9836(12) 0.531(2) 0.2198(9) 0.025(3) Uiso 1 1 d
H25 H 0.8872(12) 0.218(2) 0.1152(10) 0.026(3) Uiso 1 1 d
H26 H 0.6769(11) 0.231(2) 0.0275(9) 0.021(3) Uiso 1 1 d

loop_
_atom_site_aniso_label
_atom_site_aniso_U_11
_atom_site_aniso_U_22
_atom_site_aniso_U_33
_atom_site_aniso_U_23
_atom_site_aniso_U_13
_atom_site_aniso_U_12
N11 0.0145(3) 0.0160(4) 0.0157(4) -0.0010(3) 0.0066(3) 0.0002(3)
C11 0.0133(4) 0.0157(4) 0.0131(4) 0.0013(3) 0.0047(3) 0.0021(3)
C12 0.0162(4) 0.0155(4) 0.0176(4) -0.0002(3) 0.0059(3) -0.0001(3)
C13 0.0205(5) 0.0167(4) 0.0176(4) -0.0018(4) 0.0068(4) 0.0027(4)
C14 0.0184(4) 0.0220(5) 0.0161(4) 0.0012(4) 0.0085(3) 0.0044(4)
C15 0.0155(4) 0.0195(5) 0.0175(4) 0.0022(3) 0.0068(3) 0.0001(3)
C16 0.0148(4) 0.0149(4) 0.0148(4) -0.0001(3) 0.0048(3) 0.0009(3)
N21 0.0171(4) 0.0206(4) 0.0182(4) -0.0016(3) 0.0062(3) -0.0007(3)
C21 0.0162(4) 0.0203(5) 0.0147(4) 0.0012(3) 0.0066(3) -0.0013(3)
C22 0.0200(5) 0.0203(5) 0.0189(4) -0.0015(4) 0.0088(4) -0.0009(4)
C23 0.0210(5) 0.0250(5) 0.0173(4) -0.0028(4) 0.0067(4) -0.0054(4)
C24 0.0159(4) 0.0299(5) 0.0160(4) 0.0031(4) 0.0055(4) -0.0011(4)
C25 0.0207(5) 0.0241(5) 0.0176(4) 0.0026(4) 0.0087(4) 0.0040(4)
C26 0.0199(4) 0.0201(5) 0.0152(4) -0.0007(3) 0.0069(3) -0.0008(4)

loop_
_atom_type_symbol
_atom_type_description
_atom_type_scat_dispersion_real
_atom_type_scat_dispersion_imag
_atom_type_scat_source
C C 0.0033 0.0016 'International Tables Vol C Tables 4.2.6.8 and 6.1.1.4'
H H 0.0000 0.0000 'International Tables Vol C Tables 4.2.6.8 and 6.1.1.4'
N N 0.0061 0.0033 'International Tables Vol C Tables 4.2.6.8 and 6.1.1.4'

loop_
_geom_angle_atom_site_label_1
_geom_angle_atom_site_label_2
_geom_angle_atom_site_label_3
_geom_angle
_geom_angle_site_symmetry_1
N11 N11 C11 113.55(10) 3_566
C12 C11 C16 120.61(8) .
C12 C11 N11 115.86(8) .
C16 C11 N11 123.48(8) .
C13 C12 C11 119.66(9) .
C13 C12 H12 121.2(7) .
C11 C12 H12 119.1(7) .
C14 C13 C12 120.11(9) .
C14 C13 H13 120.4(7) .
C12 C13 H13 119.5(7) .
C13 C14 C15 119.88(8) .
C13 C14 H14 121.0(8) .
C15 C14 H14 119.1(8) .
C16 C15 C14 120.48(9) .
C16 C15 H15 119.3(7) .
C14 C15 H15 120.3(7) .
C15 C16 C11 119.19(9) .
C15 C16 H16 121.4(7) .
C11 C16 H16 119.4(7) .
N21 N21 C21 114.03(10) 3_665
C22 C21 C26 120.57(9) .
C22 C21 N21 115.04(9) .
C26 C21 N21 124.40(9) .
C23 C22 C21 119.80(9) .
C23 C22 H22 121.6(8) .
C21 C22 H22 118.6(8) .
C24 C23 C22 119.98(9) .
C24 C23 H23 120.5(8) .
C22 C23 H23 119.5(8) .
C23 C24 C25 120.08(9) .
C23 C24 H24 119.7(8) .
C25 C24 H24 120.2(8) .
C26 C25 C24 120.55(9) .
C26 C25 H25 119.5(8) .
C24 C25 H25 119.9(8) .
C25 C26 C21 119.01(9) .
C25 C26 H26 121.0(7) .
C21 C26 H26 120.0(7) .

loop_
_geom_bond_atom_site_label_1
_geom_bond_atom_site_label_2
_geom_bond_distance
_geom_bond_site_symmetry_2
N11 N11 1.2559(16) 3_566
N11 C11 1.4303(11) .
C11 C12 1.3928(13) .
C11 C16 1.3968(13) .
C12 C13 1.3914(13) .
C12 H12 0.982(13) .
C13 C14 1.3903(14) .
C13 H13 0.972(13) .
C14 C15 1.3958(14) .
C14 H14 0.980(12) .
C15 C16 1.3893(12) .
C15 H15 0.993(13) .
C16 H16 0.957(13) .
N21 N21 1.2491(16) 3_665
N21 C21 1.4298(12) .
C21 C22 1.3923(13) .
C21 C26 1.3979(14) .
C22 C23 1.3907(14) .
C22 H22 0.985(13) .
C23 C24 1.3872(15) .
C23 H23 0.966(14) .
C24 C25 1.3924(14) .
C24 H24 0.965(13) .
C25 C26 1.3899(13) .
C25 H25 0.976(14) .
C26 H26 0.958(13) .

loop_
_geom_torsion_atom_site_label_1
_geom_torsion_atom_site_label_2
_geom_torsion_atom_site_label_3
_geom_torsion_atom_site_label_4
_geom_torsion
_geom_torsion_site_symmetry_1
N11 N11 C11 C12 -161.83(10) 3_566
N11 N11 C11 C16 20.69(14) 3_566
C16 C11 C12 C13 -2.95(13) .
N11 C11 C12 C13 179.49(8) .
C11 C12 C13 C14 2.66(14) .
C12 C13 C14 C15 -0.58(14) .
C13 C14 C15 C16 -1.24(14) .
C14 C15 C16 C11 0.95(13) .
C12 C11 C16 C15 1.15(13) .
N11 C11 C16 C15 178.51(8) .
N21 N21 C21 C22 170.38(10) 3_665
N21 N21 C21 C26 -9.74(16) 3_665
C26 C21 C22 C23 0.52(14) .
N21 C21 C22 C23 -179.59(8) .
C21 C22 C23 C24 -0.86(14) .
C22 C23 C24 C25 0.41(15) .
C23 C24 C25 C26 0.39(14) .
C24 C25 C26 C21 -0.72(14) .
C22 C21 C26 C25 0.26(14) .
N21 C21 C26 C25 -179.61(8) .
